data_7222919
loop_
_publ_author_name
'Willis, Nicky J.'
'Fisher, Craig A.'
'Alder, Catherine M.'
'Harsanyi, Antal'
'Shukla, Lena'
'Adams, Joseph P.'
'Sandford, Graham'

_publ_section_title
;
 Sustainable synthesis of enantiopure fluorolactam derivatives by a
 selective direct fluorination -- amidase strategy
;
_journal_issue 5
_journal_name_full 'Green Chem.'
_journal_page_first 1313
_journal_paper_doi 10.1039/C5GC02209F
_journal_volume 18
_journal_year 2016
_chemical_formula_moiety 'C7 H10 F N O3'
_chemical_formula_sum 'C7 H10 F N O3'
_chemical_formula_weight 175.16
_chemical_name_systematic
;
(rac)-methyl 3-fluoro-2-oxopiperidine-3-carboxylate 
;
_space_group_crystal_system monoclinic
_space_group_IT_number 14
_space_group_name_Hall '-P 2ybc'
_space_group_name_H-M_alt 'P 1 21/c 1'
_symmetry_space_group_name_Hall '-P 2ybc'
_symmetry_space_group_name_H-M 'P 1 21/c 1'
_atom_sites_solution_hydrogens difmap
_atom_sites_solution_primary direct
_atom_sites_solution_secondary difmap
_audit_creation_date 2014-02-20
_audit_creation_method
;
Olex2 1.2-beta
(compiled 2014.02.17 svn.r2891 for OlexSys, GUI svn.r4773)
;
_audit_update_record
;
2015-05-20 deposited with the CCDC.
2015-10-13 downloaded from the CCDC.
;
_cell_angle_alpha 90.00
_cell_angle_beta 113.193(4)
_cell_angle_gamma 90.00
_cell_formula_units_Z 4
_cell_length_a 12.2560(4)
_cell_length_b 6.72544(17)
_cell_length_c 10.4787(4)
_cell_measurement_reflns_used 4749
_cell_measurement_temperature 120.0
_cell_measurement_theta_max 32.5790
_cell_measurement_theta_min 1.8150
_cell_volume 793.92(5)
_computing_cell_refinement
;
CrysAlisPro, Agilent Technologies,
Version 1.171.36.32 (release 02-08-2013 CrysAlis171 .NET)
(compiled Aug  2 2013,16:46:58)
;
_computing_data_collection
;
CrysAlisPro, Agilent Technologies,
Version 1.171.36.32 (release 02-08-2013 CrysAlis171 .NET)
(compiled Aug  2 2013,16:46:58)
;
_computing_data_reduction
;
CrysAlisPro, Agilent Technologies,
Version 1.171.36.32 (release 02-08-2013 CrysAlis171 .NET)
(compiled Aug  2 2013,16:46:58)
;
_computing_molecular_graphics 'Olex2 (Dolomanov et al., 2009)'
_computing_publication_material 'Olex2 (Dolomanov et al., 2009)'
_computing_structure_refinement 'XL (Sheldrick, 2008)'
_computing_structure_solution 'XS (Sheldrick, 2008)'
_diffrn_ambient_temperature 120.0
_diffrn_detector CCD
_diffrn_detector_area_resol_mean 16.1511
_diffrn_detector_type Sapphire3
_diffrn_measured_fraction_theta_full 1.000
_diffrn_measured_fraction_theta_max 1.000
_diffrn_measurement_device '3-circle diffractometer'
_diffrn_measurement_device_type 'Agilent Xcalibur'
_diffrn_measurement_method \w-scan
_diffrn_orient_matrix_UB_11 0.0098259000
_diffrn_orient_matrix_UB_12 -0.0947619000
_diffrn_orient_matrix_UB_13 -0.0232601000
_diffrn_orient_matrix_UB_21 0.0160497000
_diffrn_orient_matrix_UB_22 0.0462023000
_diffrn_orient_matrix_UB_23 -0.0509704000
_diffrn_orient_matrix_UB_31 0.0600403000
_diffrn_orient_matrix_UB_32 0.0031482000
_diffrn_orient_matrix_UB_33 0.0478793000
_diffrn_radiation_collimation monochromator
_diffrn_radiation_monochromator graphite
_diffrn_radiation_type MoK\a
_diffrn_radiation_wavelength 0.71073
_diffrn_reflns_av_R_equivalents 0.0385
_diffrn_reflns_av_unetI/netI 0.0236
_diffrn_reflns_limit_h_max 17
_diffrn_reflns_limit_h_min -17
_diffrn_reflns_limit_k_max 9
_diffrn_reflns_limit_k_min -9
_diffrn_reflns_limit_l_max 14
_diffrn_reflns_limit_l_min -14
_diffrn_reflns_number 14038
_diffrn_reflns_theta_full 29.99
_diffrn_reflns_theta_max 29.99
_diffrn_reflns_theta_min 3.53
_diffrn_source 'Enhance (Mo) X-ray Source'
_diffrn_source_type 'sealed tube'
_exptl_absorpt_coefficient_mu 0.129
_exptl_absorpt_correction_T_max 1.00000
_exptl_absorpt_correction_T_min 0.94438
_exptl_absorpt_correction_type multi-scan
_exptl_absorpt_process_details
;
CrysAlisPro, Agilent Technologies,
Version 1.171.36.32 (release 02-08-2013 CrysAlis171 .NET)
(compiled Aug  2 2013,16:46:58)
Empirical absorption correction using spherical harmonics,
 implemented in SCALE3 ABSPACK scaling algorithm.
;
_exptl_crystal_colour 'clear light colourless'
_exptl_crystal_colour_lustre clear
_exptl_crystal_colour_modifier light
_exptl_crystal_colour_primary colourless
_exptl_crystal_density_diffrn 1.465
_exptl_crystal_density_method 'not measured'
_exptl_crystal_description block
_exptl_crystal_F_000 368
_exptl_crystal_size_max 0.31
_exptl_crystal_size_mid 0.26
_exptl_crystal_size_min 0.17
_refine_diff_density_max 0.465
_refine_diff_density_min -0.231
_refine_diff_density_rms 0.045
_refine_ls_extinction_method none
_refine_ls_goodness_of_fit_ref 1.028
_refine_ls_hydrogen_treatment refall
_refine_ls_matrix_type full
_refine_ls_number_parameters 149
_refine_ls_number_reflns 2324
_refine_ls_number_restraints 0
_refine_ls_restrained_S_all 1.028
_refine_ls_R_factor_all 0.0410
_refine_ls_R_factor_gt 0.0346
_refine_ls_shift/su_max 0.000
_refine_ls_shift/su_mean 0.000
_refine_ls_structure_factor_coef Fsqd
_refine_ls_weighting_details 'calc w=1/[\s^2^(Fo^2^)+(0.0500P)^2^+0.1900P] where P=(Fo^2^+2Fc^2^)/3'
_refine_ls_weighting_scheme calc
_refine_ls_wR_factor_gt 0.0902
_refine_ls_wR_factor_ref 0.0942
_reflns_number_gt 2020
_reflns_number_total 2324
_reflns_threshold_expression >2sigma(I)
_cod_data_source_file c5gc02209f6.cif
_cod_data_source_block 4d_14srv042
_cod_depositor_comments 'Adding full bibliography for 7222916--7222921.cif.'
_cod_original_cell_volume 793.93(4)
_cod_database_code 7222919
_chemical_oxdiff_formula 'C7 H10 F1 N1 O3'
_reflns_odcompleteness_completeness 100.00
_reflns_odcompleteness_iscentric 1
_reflns_odcompleteness_theta 30.93
_olex2_refinement_description
;
;

loop_
_space_group_symop_id
_space_group_symop_operation_xyz
1 'x, y, z'
2 '-x, y+1/2, -z+1/2'
3 '-x, -y, -z'
4 'x, -y-1/2, z-1/2'

loop_
_atom_site_label
_atom_site_type_symbol
_atom_site_fract_x
_atom_site_fract_y
_atom_site_fract_z
_atom_site_U_iso_or_equiv
_atom_site_adp_type
_atom_site_occupancy
_atom_site_calc_flag
F1 F 0.77798(6) 1.00559(10) 0.72182(6) 0.02313(16) Uani 1 d
O1 O 0.88589(7) 1.12138(10) 0.53344(8) 0.02062(17) Uani 1 d
O2 O 0.62666(6) 0.97186(10) 0.35850(7) 0.01704(16) Uani 1 d
O3 O 0.60288(7) 1.18044(12) 0.51438(8) 0.02513(19) Uani 1 d
N1 N 0.93017(7) 0.79229(12) 0.56406(9) 0.01582(17) Uani 1 d
C1 C 0.86321(8) 0.94999(14) 0.55960(10) 0.01408(18) Uani 1 d
C2 C 0.75183(8) 0.91935(14) 0.59126(9) 0.01446(18) Uani 1 d
C3 C 0.71776(9) 0.70253(15) 0.59688(11) 0.0192(2) Uani 1 d
C4 C 0.82841(9) 0.57784(16) 0.67313(11) 0.0189(2) Uani 1 d
C5 C 0.90752(9) 0.58519(14) 0.59288(11) 0.0174(2) Uani 1 d
C6 C 0.65139(8) 1.04246(14) 0.48597(10) 0.01509(19) Uani 1 d
C7 C 0.53792(10) 1.08278(18) 0.24668(11) 0.0235(2) Uani 1 d
H1 H 0.9892(14) 0.818(2) 0.5387(15) 0.028(4) Uiso 1 d
H3A H 0.6781(13) 0.651(2) 0.5013(15) 0.023(3) Uiso 1 d
H3B H 0.6619(14) 0.699(2) 0.6431(16) 0.031(4) Uiso 1 d
H4A H 0.8094(13) 0.442(2) 0.6855(15) 0.025(3) Uiso 1 d
H4B H 0.8707(13) 0.630(2) 0.7655(16) 0.027(4) Uiso 1 d
H5A H 0.8708(13) 0.515(2) 0.5032(15) 0.023(3) Uiso 1 d
H5B H 0.9843(14) 0.524(2) 0.6432(16) 0.026(4) Uiso 1 d
H7A H 0.4688(14) 1.107(2) 0.2659(15) 0.030(4) Uiso 1 d
H7B H 0.5707(15) 1.205(3) 0.2357(17) 0.037(4) Uiso 1 d
H7C H 0.5167(15) 0.999(2) 0.1637(17) 0.033(4) Uiso 1 d

loop_
_atom_site_aniso_label
_atom_site_aniso_U_11
_atom_site_aniso_U_22
_atom_site_aniso_U_33
_atom_site_aniso_U_23
_atom_site_aniso_U_13
_atom_site_aniso_U_12
F1 0.0244(3) 0.0312(3) 0.0141(3) -0.0051(2) 0.0079(2) 0.0009(3)
O1 0.0205(4) 0.0125(3) 0.0328(4) 0.0006(3) 0.0147(3) -0.0016(3)
O2 0.0187(3) 0.0169(3) 0.0145(3) 0.0011(2) 0.0054(3) 0.0055(2)
O3 0.0269(4) 0.0245(4) 0.0249(4) -0.0036(3) 0.0112(3) 0.0087(3)
N1 0.0149(4) 0.0132(4) 0.0213(4) 0.0011(3) 0.0092(3) -0.0003(3)
C1 0.0132(4) 0.0145(4) 0.0141(4) -0.0014(3) 0.0049(3) -0.0022(3)
C2 0.0146(4) 0.0163(4) 0.0132(4) -0.0007(3) 0.0062(3) -0.0011(3)
C3 0.0162(4) 0.0180(4) 0.0244(5) 0.0056(4) 0.0091(4) -0.0015(3)
C4 0.0201(5) 0.0181(4) 0.0186(5) 0.0060(4) 0.0077(4) 0.0004(4)
C5 0.0189(4) 0.0129(4) 0.0207(5) 0.0029(3) 0.0082(4) 0.0009(3)
C6 0.0148(4) 0.0146(4) 0.0175(4) -0.0001(3) 0.0081(3) -0.0007(3)
C7 0.0257(5) 0.0255(5) 0.0180(5) 0.0060(4) 0.0074(4) 0.0115(4)

loop_
_atom_type_symbol
_atom_type_description
_atom_type_scat_dispersion_real
_atom_type_scat_dispersion_imag
_atom_type_scat_source
C C 0.0033 0.0016 'International Tables Vol C Tables 4.2.6.8 and 6.1.1.4'
H H 0.0000 0.0000 'International Tables Vol C Tables 4.2.6.8 and 6.1.1.4'
N N 0.0061 0.0033 'International Tables Vol C Tables 4.2.6.8 and 6.1.1.4'
O O 0.0106 0.0060 'International Tables Vol C Tables 4.2.6.8 and 6.1.1.4'
F F 0.0171 0.0103 'International Tables Vol C Tables 4.2.6.8 and 6.1.1.4'

loop_
_geom_angle_atom_site_label_1
_geom_angle_atom_site_label_2
_geom_angle_atom_site_label_3
_geom_angle
C6 O2 C7 115.30(8)
C1 N1 C5 126.65(8)
C1 N1 H1 113.7(10)
C5 N1 H1 119.3(10)
O1 C1 N1 124.00(9)
O1 C1 C2 117.79(8)
N1 C1 C2 118.19(8)
F1 C2 C1 105.87(7)
F1 C2 C3 108.60(8)
F1 C2 C6 106.80(8)
C3 C2 C1 114.57(8)
C3 C2 C6 112.96(8)
C6 C2 C1 107.54(8)
C2 C3 C4 110.22(8)
C2 C3 H3A 109.2(8)
C2 C3 H3B 107.3(9)
C4 C3 H3A 108.7(8)
C4 C3 H3B 112.1(9)
H3A C3 H3B 109.3(12)
C3 C4 H4A 112.3(9)
C3 C4 H4B 109.9(9)
C5 C4 C3 108.83(8)
C5 C4 H4A 110.3(9)
C5 C4 H4B 109.7(9)
H4A C4 H4B 105.8(12)
N1 C5 C4 110.97(8)
N1 C5 H5A 107.9(8)
N1 C5 H5B 107.1(9)
C4 C5 H5A 111.2(9)
C4 C5 H5B 112.3(9)
H5A C5 H5B 107.2(12)
O2 C6 C2 109.25(8)
O3 C6 O2 125.68(9)
O3 C6 C2 125.08(9)
O2 C7 H7A 111.2(9)
O2 C7 H7B 109.1(10)
O2 C7 H7C 105.9(10)
H7A C7 H7B 109.3(14)
H7A C7 H7C 109.7(14)
H7B C7 H7C 111.6(14)

loop_
_geom_bond_atom_site_label_1
_geom_bond_atom_site_label_2
_geom_bond_distance
F1 C2 1.4020(11)
O1 C1 1.2414(12)
O2 C6 1.3352(12)
O2 C7 1.4521(12)
O3 C6 1.2011(12)
N1 C1 1.3305(12)
N1 C5 1.4746(12)
N1 H1 0.881(16)
C1 C2 1.5403(13)
C2 C3 1.5243(13)
C2 C6 1.5325(13)
C3 C4 1.5255(14)
C3 H3A 0.987(14)
C3 H3B 0.983(15)
C4 C5 1.5139(15)
C4 H4A 0.964(15)
C4 H4B 0.966(15)
C5 H5A 0.987(14)
C5 H5B 0.972(15)
C7 H7A 0.959(16)
C7 H7B 0.939(17)
C7 H7C 0.980(16)

loop_
_geom_hbond_atom_site_label_D
_geom_hbond_atom_site_label_H
_geom_hbond_atom_site_label_A
_geom_hbond_distance_DH
_geom_hbond_distance_HA
_geom_hbond_distance_DA
_geom_hbond_angle_DHA
_geom_hbond_site_symmetry_A
N1 H1 O1 0.881(16) 1.998(16) 2.8770(11) 175.7(14) 3_776

loop_
_geom_torsion_atom_site_label_1
_geom_torsion_atom_site_label_2
_geom_torsion_atom_site_label_3
_geom_torsion_atom_site_label_4
_geom_torsion
F1 C2 C3 C4 -76.45(10)
F1 C2 C6 O2 177.17(7)
F1 C2 C6 O3 -2.89(13)
O1 C1 C2 F1 -70.70(11)
O1 C1 C2 C3 169.66(9)
O1 C1 C2 C6 43.19(11)
N1 C1 C2 F1 108.25(9)
N1 C1 C2 C3 -11.39(12)
N1 C1 C2 C6 -137.85(9)
C1 N1 C5 C4 -23.07(14)
C1 C2 C3 C4 41.65(11)
C1 C2 C6 O2 63.90(10)
C1 C2 C6 O3 -116.16(11)
C2 C3 C4 C5 -62.56(11)
C3 C2 C6 O2 -63.50(10)
C3 C2 C6 O3 116.43(11)
C3 C4 C5 N1 52.18(11)
C5 N1 C1 O1 -179.27(9)
C5 N1 C1 C2 1.85(14)
C6 C2 C3 C4 165.27(8)
C7 O2 C6 O3 3.87(15)
C7 O2 C6 C2 -176.19(8)
